data_8101433
loop_
_publ_author_name
'Thu\'ery, Pierre'
'Nierlich, Martine'
'Asfari, Zouhair'
'Vicens, Jacques'

_publ_section_title
;Crystal structure of a new calix[4]arene-crown including a diphenylenespacer,
 C~68~H~68~O~12~ &#x00B7; 2CH~3~COCH~3~
;
_journal_issue 1
_journal_name_full 'Zeitschrift f\"ur Kristallographie - New Crystal Structures'
_journal_page_first 129
_journal_page_last 131
_journal_volume 214
_journal_year 1999
_chemical_formula_moiety 'C68 H68 O12, C6 H12 O2'
_chemical_formula_structural 'C68 H68 O12, C6 H12 O2'
_chemical_formula_sum 'C74 H80 O14'
_chemical_formula_weight 1193.38
_space_group_IT_number 2
_symmetry_cell_setting triclinic
_symmetry_space_group_name_Hall '-P 1'
_symmetry_space_group_name_H-M 'P -1'
_cell_angle_alpha 102.612(1)
_cell_angle_beta 99.963(1)
_cell_angle_gamma 98.882(1)
_cell_formula_units_Z 2
_cell_length_a 10.2616(8)
_cell_length_b 14.652(2)
_cell_length_c 21.824(3)
_cell_measurement_temperature 123(2)
_cell_volume 3090(1)
_diffrn_ambient_temperature 123(2)
_exptl_crystal_density_diffrn 1.283
_refine_diff_density_rms 0.087
_refine_ls_R_factor_obs 0.0913
_refine_ls_wR_factor_obs 0.2227
_cod_depositor_comments
;
The following automatic conversions were performed:
'_symmetry_cell_setting' value 'Triclinic' changed to 'triclinic'
according to '/home/saulius/struct/CIF-dictionaries/cif_core.dic'
dictionary named 'cif_core.dic' version 2.4.1 from 2010-06-29.

Automatic conversion script
Id: cif_fix_enum 1527 2010-12-29 10:47:43Z saulius 
;
_cod_database_code 8101433

loop_
_symmetry_equiv_pos_as_xyz
'x, y, z'
'-x, -y, -z'

loop_
_atom_site_aniso_label
_atom_site_aniso_U_11
_atom_site_aniso_U_22
_atom_site_aniso_U_33
_atom_site_aniso_U_23
_atom_site_aniso_U_13
_atom_site_aniso_U_12
O1 0.022(2) 0.036(3) 0.022(3) 0.010(2) 0.003(2) 0.007(2)
O2 0.024(2) 0.027(3) 0.025(3) 0.009(2) 0.004(2) 0.002(2)
O3 0.040(3) 0.025(3) 0.022(3) 0.008(2) 0.005(2) 0.012(2)
O4 0.031(2) 0.026(3) 0.034(3) 0.012(2) 0.013(2) 0.006(2)
O5 0.032(3) 0.048(3) 0.018(3) 0.002(2) 0.004(2) 0.005(2)
O6 0.022(2) 0.031(3) 0.020(3) 0.008(2) 0.007(2) 0.002(2)
O7 0.027(2) 0.033(3) 0.023(3) 0.012(2) 0.005(2) 0.011(2)
O8 0.030(2) 0.029(3) 0.022(3) 0.009(2) 0.001(2) 0.001(2)
O9 0.022(2) 0.036(3) 0.037(3) 0.017(3) 0.010(2) 0.001(2)
O10 0.032(3) 0.045(3) 0.019(3) -0.001(2) 0.004(2) 0.006(2)
O11 0.060(3) 0.069(5) 0.038(4) 0.012(3) 0.009(3) 0.020(3)
O12 0.028(2) 0.026(3) 0.016(3) 0.004(2) 0.005(2) 0.007(2)
C1 0.027(4) 0.037(5) 0.021(4) 0.007(4) 0.006(3) 0.008(3)
C2 0.025(3) 0.030(5) 0.030(4) 0.011(4) 0.007(3) 0.008(3)
C3 0.034(4) 0.025(4) 0.027(4) 0.015(4) 0.008(3) 0.000(3)
C4 0.032(4) 0.034(5) 0.029(4) 0.015(4) 0.006(3) 0.013(3)
C5 0.021(3) 0.039(5) 0.033(5) 0.022(4) 0.011(3) 0.010(3)
C6 0.022(3) 0.018(4) 0.025(4) 0.004(3) 0.003(3) -0.002(3)
C7 0.029(4) 0.032(5) 0.028(4) 0.012(4) 0.007(3) 0.005(3)
C8 0.033(4) 0.042(5) 0.035(5) 0.020(4) 0.001(3) 0.012(4)
C9 0.046(4) 0.043(5) 0.044(5) 0.026(5) 0.015(4) 0.024(4)
C10 0.041(4) 0.031(5) 0.030(5) 0.015(4) 0.011(3) 0.014(3)
C11 0.022(3) 0.023(4) 0.014(4) 0.004(3) 0.001(3) 0.004(3)
C12 0.017(3) 0.035(5) 0.020(4) 0.003(3) 0.002(3) 0.007(3)
C13 0.029(4) 0.032(5) 0.028(4) 0.012(4) 0.004(3) 0.009(3)
C14 0.032(4) 0.027(5) 0.045(5) 0.008(4) 0.000(3) 0.015(3)
C15 0.025(4) 0.041(5) 0.035(5) 0.011(4) 0.009(3) 0.009(3)
C16 0.028(4) 0.037(5) 0.040(5) 0.018(4) 0.012(3) 0.005(3)
C17 0.035(4) 0.029(4) 0.028(4) 0.016(4) 0.009(3) 0.004(3)
C18 0.027(4) 0.034(5) 0.025(4) 0.007(4) 0.005(3) 0.003(3)
C19 0.031(4) 0.047(5) 0.023(4) 0.006(4) 0.004(3) 0.012(3)
C20 0.024(3) 0.038(5) 0.027(4) 0.004(4) 0.003(3) 0.002(3)
C21 0.026(4) 0.041(5) 0.026(4) 0.011(4) 0.007(3) 0.007(3)
C22 0.035(4) 0.028(4) 0.026(4) 0.011(4) 0.015(3) 0.005(3)
C23 0.028(4) 0.037(5) 0.031(5) 0.014(4) 0.005(3) -0.001(3)
C24 0.022(4) 0.044(5) 0.035(5) 0.009(4) 0.006(3) -0.002(3)
C25 0.034(4) 0.035(5) 0.025(4) 0.007(4) 0.006(3) 0.004(3)
C26 0.025(3) 0.033(5) 0.021(4) 0.004(3) 0.005(3) 0.007(3)
C27 0.049(4) 0.028(5) 0.031(5) 0.012(4) 0.010(4) 0.006(3)
C28 0.047(5) 0.045(5) 0.028(5) 0.013(4) -0.003(4) 0.007(4)
C29 0.035(4) 0.047(5) 0.033(5) 0.005(4) -0.003(3) 0.007(4)
C30 0.022(4) 0.041(5) 0.034(5) 0.012(4) 0.005(3) 0.002(3)
C31 0.028(3) 0.024(4) 0.018(4) 0.004(3) 0.005(3) -0.005(3)
C32 0.024(4) 0.038(5) 0.034(5) 0.015(4) 0.008(3) 0.003(3)
C33 0.032(4) 0.042(5) 0.033(5) 0.009(4) 0.003(3) 0.003(3)
C34 0.031(4) 0.055(6) 0.042(5) 0.017(5) 0.010(4) 0.009(4)
C35 0.034(4) 0.036(5) 0.039(5) 0.013(4) 0.017(4) 0.011(3)
C36 0.043(4) 0.026(4) 0.029(4) 0.005(4) 0.019(3) 0.001(3)
C37 0.041(4) 0.044(5) 0.018(4) 0.010(4) 0.005(3) 0.007(3)
C38 0.054(5) 0.049(6) 0.027(5) 0.003(4) 0.012(4) 0.015(4)
C39 0.055(5) 0.050(6) 0.033(5) 0.018(5) 0.001(4) -0.002(4)
C40 0.048(4) 0.038(5) 0.037(5) 0.011(4) 0.017(4) 0.015(4)
C41 0.014(3) 0.041(5) 0.021(4) 0.016(4) 0.000(3) 0.003(3)
C42 0.012(3) 0.029(4) 0.026(4) 0.005(3) 0.004(3) 0.007(3)
C43 0.019(3) 0.036(5) 0.037(5) 0.018(4) 0.007(3) 0.007(3)
C44 0.018(3) 0.044(5) 0.022(4) 0.008(4) 0.005(3) 0.003(3)
C45 0.020(3) 0.030(5) 0.030(5) 0.005(4) 0.007(3) 0.001(3)
C46 0.012(3) 0.019(4) 0.033(4) 0.004(3) 0.008(3) 0.004(3)
C47 0.023(3) 0.027(4) 0.028(4) 0.006(3) 0.006(3) 0.001(3)
C48 0.023(3) 0.026(4) 0.031(4) 0.005(3) 0.010(3) 0.012(3)
C49 0.023(3) 0.014(4) 0.024(4) 0.006(3) 0.006(3) 0.007(3)
C50 0.021(3) 0.017(4) 0.024(4) 0.004(3) 0.009(3) 0.004(3)
C51 0.028(4) 0.026(4) 0.025(4) 0.011(3) 0.002(3) 0.011(3)
C52 0.036(4) 0.029(5) 0.032(5) 0.016(4) 0.010(3) 0.013(3)
C53 0.031(4) 0.031(5) 0.034(5) 0.015(4) 0.010(3) 0.012(3)
C54 0.015(3) 0.035(5) 0.027(4) 0.012(3) 0.004(3) 0.007(3)
C55 0.015(3) 0.030(4) 0.024(4) 0.011(3) 0.000(3) 0.003(3)
C56 0.009(3) 0.038(5) 0.024(4) 0.011(4) 0.003(3) 0.002(3)
C57 0.015(3) 0.047(5) 0.028(4) 0.012(4) 0.002(3) 0.004(3)
C58 0.021(3) 0.039(5) 0.028(4) 0.021(4) 0.000(3) 0.000(3)
C59 0.023(3) 0.040(5) 0.021(4) 0.011(4) 0.005(3) 0.005(3)
C60 0.018(3) 0.041(5) 0.025(4) 0.007(4) 0.003(3) 0.009(3)
C61 0.022(3) 0.027(4) 0.038(5) 0.008(4) 0.001(3) -0.003(3)
C62 0.025(3) 0.017(4) 0.023(4) 0.005(3) 0.003(3) 0.003(3)
C63 0.024(4) 0.022(4) 0.028(4) 0.005(3) 0.006(3) 0.011(3)
C64 0.027(4) 0.029(4) 0.026(4) 0.015(3) 0.010(3) 0.013(3)
C65 0.028(4) 0.033(5) 0.030(5) 0.018(4) 0.013(3) 0.010(3)
C66 0.039(4) 0.021(4) 0.026(4) 0.000(3) 0.010(3) 0.006(3)
C67 0.035(4) 0.037(5) 0.017(4) 0.009(4) -0.004(3) 0.004(3)
C68 0.026(3) 0.039(5) 0.026(4) 0.016(4) 0.008(3) 0.011(3)
O13 0.084(5) 0.088(6) 0.076(5) 0.021(4) 0.016(4) 0.030(4)
C69 0.041(5) 0.047(6) 0.053(6) 0.008(5) 0.004(4) 0.006(4)
C70 0.072(6) 0.053(7) 0.117(10) 0.019(6) 0.049(7) 0.014(5)
C71 0.091(7) 0.049(6) 0.072(7) 0.025(6) 0.037(6) 0.018(5)

loop_
_atom_site_label
_atom_site_type_symbol
_atom_site_fract_x
_atom_site_fract_y
_atom_site_fract_z
_atom_site_U_iso_or_equiv
_atom_site_thermal_displace_type
_atom_site_occupancy
_atom_site_calc_flag
_atom_site_refinement_flags
_atom_site_disorder_group
O1 O 0.8280(4) 1.2459(3) -0.2646(2) 0.0260(11) Uani 1 d . .
O2 O 1.0105(4) 1.3945(3) -0.3033(2) 0.0255(11) Uani 1 d . .
O3 O 0.9207(4) 1.4016(3) -0.4413(2) 0.0283(11) Uani 1 d . .
O4 O 0.7110(4) 1.1989(3) -0.4863(2) 0.0285(11) Uani 1 d . .
O5 O 0.4362(4) 1.1343(3) -0.4555(2) 0.0343(12) Uani 1 d . .
O6 O 0.3851(4) 1.1630(3) -0.3203(2) 0.0242(11) Uani 1 d . .
O7 O 0.5707(4) 1.3589(3) -0.1578(2) 0.0265(11) Uani 1 d . .
O8 O 0.6660(4) 1.4448(3) -0.0176(2) 0.0277(11) Uani 1 d . .
O9 O 0.7180(4) 1.4172(3) 0.1071(2) 0.0305(12) Uani 1 d . .
O10 O 0.5265(4) 1.2253(3) 0.0425(2) 0.0339(12) Uani 1 d . .
O11 O 0.6379(5) 1.0940(4) -0.0500(3) 0.056(2) Uani 1 d . .
O12 O 0.6006(4) 1.0532(3) -0.1923(2) 0.0234(10) Uani 1 d . .
C1 C 0.9402(6) 1.2357(5) -0.2951(3) 0.028(2) Uani 1 d . .
H1A H 0.9289(6) 1.1700(5) -0.3192(3) 0.033 Uiso 1 calc R .
H1B H 1.0231(6) 1.2511(5) -0.2626(3) 0.033 Uiso 1 calc R .
C2 C 0.9503(6) 1.3001(5) -0.3396(3) 0.027(2) Uani 1 d . .
H2A H 1.0045(6) 1.2781(5) -0.3699(3) 0.033 Uiso 1 calc R .
H2B H 0.8610(6) 1.2990(5) -0.3636(3) 0.033 Uiso 1 calc R .
C3 C 1.0737(6) 1.4530(5) -0.3389(3) 0.028(2) Uani 1 d . .
H3A H 1.1323(6) 1.4183(5) -0.3610(3) 0.033 Uiso 1 calc R .
H3B H 1.1301(6) 1.5098(5) -0.3087(3) 0.033 Uiso 1 calc R .
C4 C 0.9767(6) 1.4836(5) -0.3881(3) 0.030(2) Uani 1 d . .
H4A H 0.9054(6) 1.5066(5) -0.3691(3) 0.035 Uiso 1 calc R .
H4B H 1.0245(6) 1.5346(5) -0.4026(3) 0.035 Uiso 1 calc R .
C5 C 0.8339(6) 1.4132(5) -0.4937(3) 0.028(2) Uani 1 d . .
C6 C 0.7994(6) 1.3362(5) -0.5476(3) 0.023(2) Uani 1 d . .
C7 C 0.7147(6) 1.3442(5) -0.6021(3) 0.029(2) Uani 1 d . .
H7 H 0.6916(6) 1.2935(5) -0.6386(3) 0.035 Uiso 1 calc R .
C8 C 0.6640(6) 1.4260(5) -0.6035(4) 0.035(2) Uani 1 d . .
H8 H 0.6088(6) 1.4310(5) -0.6407(4) 0.042 Uiso 1 calc R .
C9 C 0.6962(7) 1.4996(6) -0.5492(4) 0.040(2) Uani 1 d . .
H9 H 0.6597(7) 1.5538(6) -0.5495(4) 0.047 Uiso 1 calc R .
C10 C 0.7823(6) 1.4954(5) -0.4934(3) 0.032(2) Uani 1 d . .
H10 H 0.8046(6) 1.5463(5) -0.4570(3) 0.038 Uiso 1 calc R .
C11 C 0.8595(6) 1.2501(5) -0.5482(3) 0.0205(15) Uani 1 d . .
C12 C 0.8132(6) 1.1820(5) -0.5166(3) 0.025(2) Uani 1 d . .
C13 C 0.8707(6) 1.1011(5) -0.5175(3) 0.029(2) Uani 1 d . .
H13 H 0.8420(6) 1.0570(5) -0.4953(3) 0.035 Uiso 1 calc R .
C14 C 0.9709(6) 1.0875(5) -0.5518(4) 0.035(2) Uani 1 d . .
H14 H 1.0087(6) 1.0336(5) -0.5529(4) 0.042 Uiso 1 calc R .
C15 C 1.0153(6) 1.1529(5) -0.5841(3) 0.033(2) Uani 1 d . .
H15 H 1.0822(6) 1.1431(5) -0.6072(3) 0.040 Uiso 1 calc R .
C16 C 0.9595(6) 1.2332(5) -0.5819(3) 0.033(2) Uani 1 d . .
H16 H 0.9901(6) 1.2773(5) -0.6037(3) 0.040 Uiso 1 calc R .
C17 C 0.6704(6) 1.1346(5) -0.4485(3) 0.029(2) Uani 1 d . .
H17A H 0.7485(6) 1.1301(5) -0.4180(3) 0.035 Uiso 1 calc R .
H17B H 0.6321(6) 1.0714(5) -0.4764(3) 0.035 Uiso 1 calc R .
C18 C 0.5681(6) 1.1699(5) -0.4133(3) 0.029(2) Uani 1 d . .
H18A H 0.5712(6) 1.1474(5) -0.3746(3) 0.035 Uiso 1 calc R .
H18B H 0.5870(6) 1.2392(5) -0.4011(3) 0.035 Uiso 1 calc R .
C19 C 0.3300(6) 1.1718(6) -0.4311(3) 0.034(2) Uani 1 d . .
H19A H 0.2529(6) 1.1607(6) -0.4664(3) 0.041 Uiso 1 calc R .
H19B H 0.3596(6) 1.2403(6) -0.4142(3) 0.041 Uiso 1 calc R .
C20 C 0.2853(6) 1.1301(5) -0.3792(3) 0.031(2) Uani 1 d . .
H20A H 0.2010(6) 1.1480(5) -0.3722(3) 0.037 Uiso 1 calc R .
H20B H 0.2696(6) 1.0610(5) -0.3930(3) 0.037 Uiso 1 calc R .
C21 C 0.5044(6) 1.4170(5) -0.1155(3) 0.030(2) Uani 1 d . .
H21A H 0.4475(6) 1.3762(5) -0.0970(3) 0.036 Uiso 1 calc R .
H21B H 0.4469(6) 1.4488(5) -0.1402(3) 0.036 Uiso 1 calc R .
C22 C 0.6027(6) 1.4893(5) -0.0632(3) 0.028(2) Uani 1 d . .
H22A H 0.6705(6) 1.5222(5) -0.0811(3) 0.034 Uiso 1 calc R .
H22B H 0.5567(6) 1.5360(5) -0.0421(3) 0.034 Uiso 1 calc R .
C23 C 0.7596(6) 1.5116(5) 0.0344(3) 0.032(2) Uani 1 d . .
H23A H 0.7139(6) 1.5577(5) 0.0564(3) 0.039 Uiso 1 calc R .
H23B H 0.8296(6) 1.5457(5) 0.0183(3) 0.039 Uiso 1 calc R .
C24 C 0.8217(6) 1.4592(5) 0.0803(3) 0.035(2) Uani 1 d . .
H24A H 0.8622(6) 1.4101(5) 0.0578(3) 0.042 Uiso 1 calc R .
H24B H 0.8915(6) 1.5032(5) 0.1142(3) 0.042 Uiso 1 calc R .
C25 C 0.7563(6) 1.3655(5) 0.1503(3) 0.032(2) Uani 1 d . .
C26 C 0.6523(6) 1.3145(5) 0.1707(3) 0.027(2) Uani 1 d . .
C27 C 0.6863(7) 1.2656(5) 0.2172(3) 0.035(2) Uani 1 d . .
H27 H 0.6178(7) 1.2325(5) 0.2316(3) 0.042 Uiso 1 calc R .
C28 C 0.8196(7) 1.2649(6) 0.2425(4) 0.041(2) Uani 1 d . .
H28 H 0.8404(7) 1.2315(6) 0.2735(4) 0.049 Uiso 1 calc R .
C29 C 0.9219(7) 1.3148(6) 0.2210(4) 0.040(2) Uani 1 d . .
H29 H 1.0117(7) 1.3141(6) 0.2370(4) 0.048 Uiso 1 calc R .
C30 C 0.8902(6) 1.3654(5) 0.1759(3) 0.033(2) Uani 1 d . .
H30 H 0.9590(6) 1.3998(5) 0.1625(3) 0.039 Uiso 1 calc R .
C31 C 0.5058(6) 1.3098(5) 0.1437(3) 0.025(2) Uani 1 d . .
C32 C 0.4450(6) 1.2615(5) 0.0803(3) 0.031(2) Uani 1 d . .
C33 C 0.3071(6) 1.2513(5) 0.0583(4) 0.037(2) Uani 1 d . .
H33 H 0.2662(6) 1.2180(5) 0.0162(4) 0.044 Uiso 1 calc R .
C34 C 0.2296(7) 1.2918(6) 0.1001(4) 0.042(2) Uani 1 d . .
H34 H 0.1372(7) 1.2856(6) 0.0855(4) 0.050 Uiso 1 calc R .
C35 C 0.2882(7) 1.3396(5) 0.1613(4) 0.034(2) Uani 1 d . .
H35 H 0.2360(7) 1.3649(5) 0.1890(4) 0.041 Uiso 1 calc R .
C36 C 0.4256(7) 1.3509(5) 0.1826(3) 0.032(2) Uani 1 d . .
H36 H 0.4657(7) 1.3869(5) 0.2242(3) 0.039 Uiso 1 calc R .
C37 C 0.4749(7) 1.1988(5) -0.0248(3) 0.034(2) Uani 1 d . .
H37A H 0.4373(7) 1.2501(5) -0.0379(3) 0.041 Uiso 1 calc R .
H37B H 0.4033(7) 1.1426(5) -0.0360(3) 0.041 Uiso 1 calc R .
C38 C 0.5868(7) 1.1779(6) -0.0595(4) 0.044(2) Uani 1 d . .
H38A H 0.5534(7) 1.1696(6) -0.1052(4) 0.052 Uiso 1 calc R .
H38B H 0.6608(7) 1.2328(6) -0.0450(4) 0.052 Uiso 1 calc R .
C39 C 0.5680(8) 1.0086(6) -0.0952(4) 0.047(2) Uani 1 d . .
H39A H 0.4740(8) 1.0130(6) -0.1068(4) 0.057 Uiso 1 calc R .
H39B H 0.5713(8) 0.9564(6) -0.0746(4) 0.057 Uiso 1 calc R .
C40 C 0.6197(7) 0.9849(5) -0.1549(4) 0.039(2) Uani 1 d . .
H40A H 0.7151(7) 0.9839(5) -0.1439(4) 0.047 Uiso 1 calc R .
H40B H 0.5729(7) 0.9217(5) -0.1803(4) 0.047 Uiso 1 calc R .
C41 C 0.8544(5) 1.2507(5) -0.1984(3) 0.025(2) Uani 1 d . .
C42 C 0.8778(5) 1.1712(5) -0.1770(3) 0.022(2) Uani 1 d . .
C43 C 0.9121(6) 1.1827(5) -0.1099(3) 0.029(2) Uani 1 d . .
H43 H 0.9298(6) 1.1311(5) -0.0938(3) 0.035 Uiso 1 calc R .
C44 C 0.9197(6) 1.2692(5) -0.0684(3) 0.029(2) Uani 1 d . .
H44 H 0.9459(6) 1.2764(5) -0.0243(3) 0.034 Uiso 1 calc R .
C45 C 0.8886(6) 1.3462(5) -0.0914(3) 0.027(2) Uani 1 d . .
H45 H 0.8901(6) 1.4036(5) -0.0626(3) 0.033 Uiso 1 calc R .
C46 C 0.8554(5) 1.3384(5) -0.1571(3) 0.021(2) Uani 1 d . .
C47 C 0.8275(6) 1.4223(5) -0.1827(3) 0.026(2) Uani 1 d . .
H47A H 0.9008(6) 1.4407(5) -0.2030(3) 0.032 Uiso 1 calc R .
H47B H 0.8322(6) 1.4749(5) -0.1461(3) 0.032 Uiso 1 calc R .
C48 C 0.6972(6) 1.4132(5) -0.2297(3) 0.026(2) Uani 1 d . .
C49 C 0.5717(6) 1.3807(4) -0.2157(3) 0.0198(15) Uani 1 d . .
C50 C 0.4500(6) 1.3712(4) -0.2603(3) 0.0204(15) Uani 1 d . .
C51 C 0.4583(6) 1.4022(5) -0.3153(3) 0.026(2) Uani 1 d . .
H51 H 0.3790(6) 1.3992(5) -0.3443(3) 0.031 Uiso 1 calc R .
C52 C 0.5801(6) 1.4373(5) -0.3284(3) 0.030(2) Uani 1 d . .
H52 H 0.5827(6) 1.4588(5) -0.3654(3) 0.036 Uiso 1 calc R .
C53 C 0.6983(6) 1.4402(5) -0.2861(3) 0.030(2) Uani 1 d . .
H53 H 0.7806(6) 1.4609(5) -0.2960(3) 0.036 Uiso 1 calc R .
C54 C 0.3127(5) 1.3277(5) -0.2511(3) 0.025(2) Uani 1 d . .
H54A H 0.2861(5) 1.3745(5) -0.2193(3) 0.030 Uiso 1 calc R .
H54B H 0.2481(5) 1.3170(5) -0.2913(3) 0.030 Uiso 1 calc R .
C55 C 0.2999(5) 1.2354(5) -0.2305(3) 0.023(2) Uani 1 d . .
C56 C 0.3349(5) 1.1546(5) -0.2656(3) 0.024(2) Uani 1 d . .
C57 C 0.3201(6) 1.0681(5) -0.2489(3) 0.030(2) Uani 1 d . .
C58 C 0.2634(6) 1.0638(5) -0.1952(3) 0.029(2) Uani 1 d . .
H58 H 0.2523(6) 1.0070(5) -0.1825(3) 0.035 Uiso 1 calc R .
C59 C 0.2246(6) 1.1401(5) -0.1615(3) 0.027(2) Uani 1 d . .
H59 H 0.1842(6) 1.1345(5) -0.1271(3) 0.033 Uiso 1 calc R .
C60 C 0.2446(6) 1.2253(5) -0.1776(3) 0.028(2) Uani 1 d . .
H60 H 0.2208(6) 1.2779(5) -0.1528(3) 0.034 Uiso 1 calc R .
C61 C 0.3562(6) 0.9773(5) -0.2865(3) 0.031(2) Uani 1 d . .
H61A H 0.3493(6) 0.9301(5) -0.2616(3) 0.037 Uiso 1 calc R .
H61B H 0.2887(6) 0.9522(5) -0.3262(3) 0.037 Uiso 1 calc R .
C62 C 0.4948(6) 0.9868(4) -0.3034(3) 0.022(2) Uani 1 d . .
C63 C 0.6125(6) 1.0240(5) -0.2555(3) 0.024(2) Uani 1 d . .
C64 C 0.7402(6) 1.0326(5) -0.2708(3) 0.025(2) Uani 1 d . .
C65 C 0.7453(6) 0.9964(5) -0.3351(3) 0.028(2) Uani 1 d . .
H65 H 0.8292(6) 1.0000(5) -0.3462(3) 0.033 Uiso 1 calc R .
C66 C 0.6310(6) 0.9555(5) -0.3824(3) 0.030(2) Uani 1 d . .
H66 H 0.6375(6) 0.9302(5) -0.4245(3) 0.035 Uiso 1 calc R .
C67 C 0.5060(6) 0.9530(5) -0.3661(3) 0.031(2) Uani 1 d . .
H67 H 0.4280(6) 0.9279(5) -0.3980(3) 0.037 Uiso 1 calc R .
C68 C 0.8690(6) 1.0761(5) -0.2202(3) 0.028(2) Uani 1 d . .
H68A H 0.8828(6) 1.0319(5) -0.1936(3) 0.033 Uiso 1 calc R .
H68B H 0.9435(6) 1.0807(5) -0.2420(3) 0.033 Uiso 1 calc R .
O13 O 0.2038(7) 1.3312(5) 0.3507(3) 0.081(2) Uani 1 d . .
C69 C 0.2954(8) 1.2949(6) 0.3602(5) 0.048(2) Uani 1 d . .
C70 C 0.3674(9) 1.2973(7) 0.4257(5) 0.077(3) Uani 1 d . .
H70A H 0.4384(40) 1.3530(23) 0.4412(13) 0.116 Uiso 1 calc R .
H70B H 0.4053(52) 1.2411(21) 0.4244(7) 0.116 Uiso 1 calc R .
H70C H 0.3052(16) 1.2993(45) 0.4539(9) 0.116 Uiso 1 calc R .
C71 C 0.3414(9) 1.2394(6) 0.3072(5) 0.066(3) Uani 1 d . .
H71A H 0.3483(55) 1.1777(16) 0.3142(14) 0.099 Uiso 1 calc R .
H71B H 0.4283(26) 1.2720(20) 0.3047(17) 0.099 Uiso 1 calc R .
H71C H 0.2780(29) 1.2319(34) 0.2677(6) 0.099 Uiso 1 calc R .
O14 O 0.2373 0.9019 -0.0769 0.150 Uiso 1 d D .
C72 C 0.1253 0.8951 -0.0774 0.150 Uiso 1 d D .
C73 C 0.0134 0.9098 -0.1266 0.150 Uiso 1 d D .
H73A H -0.0536(106) 0.9338(81) -0.1056(771) 0.225 Uiso 1 calc R .
H73B H -0.0271(24) 0.8501(52) -0.1573(770) 0.225 Uiso 1 calc R .
H73C H 0.0496(83) 0.9548(56) -0.1484(772) 0.225 Uiso 1 calc R .
C74 C 0.0844 0.8855 -0.0199 0.150 Uiso 1 d D .
H74A H 0.0430(5) 0.9379(383) -0.0044(88249) 0.225 Uiso 1 calc R .
H74B H 0.1618(62) 0.8856(1200) 0.0119(68070) 0.225 Uiso 1 calc R .
H74C H 0.0208(95) 0.8266(445) -0.0284(56148) 0.225 Uiso 1 calc R .

loop_
_geom_bond_atom_site_label_1
_geom_bond_atom_site_label_2
_geom_bond_distance
_geom_bond_site_symmetry_2
_geom_bond_publ_flag
O1 C41 1.407(7) . ?
O1 C1 1.437(7) . ?
O2 C2 1.418(7) . ?
O2 C3 1.431(7) . ?
O3 C5 1.381(7) . ?
O3 C4 1.438(8) . ?
O4 C12 1.360(7) . ?
O4 C17 1.442(7) . ?
O5 C19 1.425(7) . ?
O5 C18 1.447(7) . ?
O6 C56 1.402(7) . ?
O6 C20 1.434(7) . ?
O7 C49 1.370(7) . ?
O7 C21 1.447(7) . ?
O8 C23 1.420(8) . ?
O8 C22 1.425(7) . ?
O9 C25 1.376(8) . ?
O9 C24 1.422(7) . ?
O10 C32 1.358(7) . ?
O10 C37 1.416(7) . ?
O11 C39 1.412(9) . ?
O11 C38 1.450(9) . ?
O12 C63 1.385(7) . ?
O12 C40 1.439(8) . ?
C1 C2 1.499(9) . ?
C3 C4 1.525(8) . ?
C5 C6 1.391(9) . ?
C5 C10 1.388(9) . ?
C6 C7 1.385(9) . ?
C6 C11 1.486(8) . ?
C7 C8 1.383(9) . ?
C8 C9 1.369(10) . ?
C9 C10 1.394(9) . ?
C11 C16 1.384(8) . ?
C11 C12 1.402(9) . ?
C12 C13 1.401(9) . ?
C13 C14 1.386(9) . ?
C14 C15 1.377(9) . ?
C15 C16 1.381(9) . ?
C17 C18 1.494(8) . ?
C19 C20 1.503(9) . ?
C21 C22 1.478(9) . ?
C23 C24 1.506(9) . ?
C25 C26 1.399(9) . ?
C25 C30 1.391(8) . ?
C26 C27 1.390(9) . ?
C26 C31 1.503(8) . ?
C27 C28 1.387(9) . ?
C28 C29 1.394(10) . ?
C29 C30 1.379(10) . ?
C31 C32 1.394(9) . ?
C31 C36 1.391(8) . ?
C32 C33 1.387(8) . ?
C33 C34 1.407(9) . ?
C34 C35 1.347(10) . ?
C35 C36 1.378(9) . ?
C37 C38 1.515(9) . ?
C39 C40 1.483(10) . ?
C41 C42 1.385(9) . ?
C41 C46 1.397(9) . ?
C42 C43 1.410(9) . ?
C42 C68 1.481(9) . ?
C43 C44 1.371(9) . ?
C44 C45 1.390(9) . ?
C45 C46 1.390(9) . ?
C46 C47 1.502(9) . ?
C47 C48 1.505(8) . ?
C48 C53 1.375(9) . ?
C48 C49 1.410(8) . ?
C49 C50 1.412(8) . ?
C50 C51 1.383(8) . ?
C50 C54 1.520(8) . ?
C51 C52 1.379(8) . ?
C52 C53 1.380(9) . ?
C54 C55 1.510(9) . ?
C55 C56 1.396(9) . ?
C55 C60 1.398(8) . ?
C56 C57 1.386(9) . ?
C57 C58 1.404(9) . ?
C57 C61 1.537(9) . ?
C58 C59 1.354(9) . ?
C59 C60 1.364(9) . ?
C61 C62 1.523(8) . ?
C62 C67 1.380(9) . ?
C62 C63 1.399(8) . ?
C63 C64 1.401(8) . ?
C64 C65 1.400(9) . ?
C64 C68 1.517(9) . ?
C65 C66 1.377(9) . ?
C66 C67 1.388(8) . ?
O13 C69 1.160(9) . ?
C69 C71 1.456(11) . ?
C69 C70 1.482(12) . ?
O14 C72 1.14 . ?
C72 C74 1.42 . ?
C72 C73 1.51 . ?

loop_
_cod_related_entry_id
_cod_related_entry_database
_cod_related_entry_code
1 ChemSpider 21122196
